data_2209402
loop_
_publ_author_name
'Wang, Shou-Wu'
'Ge, Hai-Yan'
'Yang, Jian-Hu'
'Li, Bao-Long'
'Zhang, Yong'

_publ_section_title
;
 Poly[[bis(benzimidazole)manganese(II)]-di-\m-1,5-dicyanamido]
;
_journal_coeditor_code BT2089
_journal_issue 7
_journal_name_full 'Acta Crystallographica Section E'
_journal_page_first m1646
_journal_page_last m1648
_journal_paper_doi 10.1107/S1600536806021040
_journal_volume 62
_journal_year 2006
_chemical_formula_iupac '[Mn (C2 N3)2 (C7 H6 N2)2]'
_chemical_formula_moiety 'C18 H12 Mn N10'
_chemical_formula_sum 'C18 H12 Mn N10'
_chemical_formula_weight 423.32
_chemical_name_systematic
;
Poly[bis(benzimidazole)manganese(II)-di-\m-1,5-dicyanamido]
;
_space_group_IT_number 14
_symmetry_cell_setting monoclinic
_symmetry_space_group_name_Hall '-P 2yn'
_symmetry_space_group_name_H-M 'P 1 21/n 1'
_atom_sites_solution_hydrogens geom
_atom_sites_solution_primary direct
_atom_sites_solution_secondary difmap
_cell_angle_alpha 90.00
_cell_angle_beta 105.839(4)
_cell_angle_gamma 90.00
_cell_formula_units_Z 2
_cell_length_a 9.2994(17)
_cell_length_b 9.9531(18)
_cell_length_c 9.9585(19)
_cell_measurement_reflns_used 3487
_cell_measurement_temperature 193(2)
_cell_measurement_theta_max 25.3491
_cell_measurement_theta_min 3.0631
_cell_volume 886.7(3)
_computing_cell_refinement CrystalClear
_computing_data_collection 'CrystalClear (Rigaku Corporation, 2000)'
_computing_data_reduction CrystalClear
_computing_molecular_graphics 'SHELXTL (Bruker, 1998)'
_computing_publication_material SHELXTL
_computing_structure_refinement 'SHELXL97 (Sheldrick, 1997)'
_computing_structure_solution 'SHELXS97 (Sheldrick, 1997)'
_diffrn_ambient_temperature 193(2)
_diffrn_measured_fraction_theta_full 0.999
_diffrn_measured_fraction_theta_max 0.999
_diffrn_measurement_device_type 'Rigaku Mercury CCD'
_diffrn_measurement_method \w
_diffrn_radiation_monochromator graphite
_diffrn_radiation_source 'fine-focus sealed tube'
_diffrn_radiation_type MoK\a
_diffrn_radiation_wavelength 0.71073
_diffrn_reflns_av_R_equivalents 0.0195
_diffrn_reflns_av_sigmaI/netI 0.0140
_diffrn_reflns_limit_h_max 11
_diffrn_reflns_limit_h_min -10
_diffrn_reflns_limit_k_max 11
_diffrn_reflns_limit_k_min -11
_diffrn_reflns_limit_l_max 11
_diffrn_reflns_limit_l_min -11
_diffrn_reflns_number 8337
_diffrn_reflns_theta_full 25.34
_diffrn_reflns_theta_max 25.34
_diffrn_reflns_theta_min 3.06
_diffrn_standards_decay_% 0
_diffrn_standards_interval_count 0
_diffrn_standards_interval_time 0
_diffrn_standards_number 0
_exptl_absorpt_coefficient_mu 0.774
_exptl_absorpt_correction_T_max 0.8011
_exptl_absorpt_correction_T_min 0.6983
_exptl_absorpt_correction_type multi-scan
_exptl_absorpt_process_details '(Jacobson, 1998)'
_exptl_crystal_colour colorless
_exptl_crystal_density_diffrn 1.585
_exptl_crystal_density_method 'not measured'
_exptl_crystal_description block
_exptl_crystal_F_000 430
_exptl_crystal_size_max 0.50
_exptl_crystal_size_mid 0.40
_exptl_crystal_size_min 0.30
_refine_diff_density_max 0.246
_refine_diff_density_min -0.294
_refine_ls_extinction_coef 0.032(3)
_refine_ls_extinction_expression Fc^*^=kFc[1+0.001xFc^2^\l^3^/sin(2\q)]^-1/4^
_refine_ls_extinction_method SHELXL97
_refine_ls_goodness_of_fit_ref 1.018
_refine_ls_hydrogen_treatment constr
_refine_ls_matrix_type full
_refine_ls_number_parameters 135
_refine_ls_number_reflns 1618
_refine_ls_number_restraints 0
_refine_ls_restrained_S_all 1.018
_refine_ls_R_factor_all 0.0268
_refine_ls_R_factor_gt 0.0256
_refine_ls_shift/su_max 0.000
_refine_ls_shift/su_mean 0.000
_refine_ls_structure_factor_coef Fsqd
_refine_ls_weighting_details 'calc w=1/[\s^2^(Fo^2^)+(0.0487P)^2^+0.3634P] where P=(Fo^2^+2Fc^2^)/3'
_refine_ls_weighting_scheme calc
_refine_ls_wR_factor_gt 0.0736
_refine_ls_wR_factor_ref 0.0746
_reflns_number_gt 1567
_reflns_number_total 1618
_reflns_threshold_expression I>2\s(I)
_cod_data_source_file bt2089.cif
_cod_data_source_block I
_cod_original_sg_symbol_H-M P21/n
_cod_database_code 2209402
_cod_database_fobs_code 2209402

loop_
_symmetry_equiv_pos_as_xyz
'x, y, z'
'-x+1/2, y+1/2, -z+1/2'
'-x, -y, -z'
'x-1/2, -y-1/2, z-1/2'

loop_
_atom_site_type_symbol
_atom_site_label
_atom_site_fract_x
_atom_site_fract_y
_atom_site_fract_z
_atom_site_U_iso_or_equiv
_atom_site_adp_type
_atom_site_calc_flag
_atom_site_refinement_flags
_atom_site_occupancy
Mn Mn1 1.0000 0.5000 0.5000 0.01622(15) Uani d S 1
N N1 0.81218(13) 0.54422(14) 0.59727(13) 0.0196(3) Uani d . 1
N N2 0.64326(16) 0.50423(11) 0.71311(15) 0.0225(3) Uani d . 1
H H2B 0.5998 0.4652 0.7711 0.027 Uiso calc R 1
N N3 0.91192(14) 0.07864(14) 0.36223(14) 0.0272(3) Uani d . 1
N N4 0.95364(15) 0.28033(13) 0.51092(14) 0.0254(3) Uani d . 1
N N5 0.66902(16) 0.01083(13) 0.20592(15) 0.0237(3) Uani d . 1
C C1 0.69895(15) 0.64079(14) 0.55924(15) 0.0180(3) Uani d . 1
C C2 0.67984(17) 0.74743(15) 0.46546(15) 0.0215(3) Uani d . 1
H H2A 0.7525 0.7670 0.4172 0.026 Uiso calc R 1
C C3 0.55121(17) 0.82387(16) 0.44509(17) 0.0240(3) Uani d . 1
H H3A 0.5353 0.8968 0.3811 0.029 Uiso calc R 1
C C4 0.44387(17) 0.79620(16) 0.51668(17) 0.0258(4) Uani d . 1
H H4A 0.3568 0.8505 0.4997 0.031 Uiso calc R 1
C C5 0.46182(17) 0.69195(16) 0.61107(17) 0.0245(4) Uani d . 1
H H5A 0.3895 0.6732 0.6599 0.029 Uiso calc R 1
C C6 0.59133(16) 0.61567(15) 0.63111(15) 0.0197(3) Uani d . 1
C C7 0.77247(17) 0.46644(17) 0.68788(16) 0.0224(3) Uani d . 1
H H7A 0.8293 0.3911 0.7312 0.027 Uiso calc R 1
C C8 0.92754(15) 0.18671(15) 0.43952(15) 0.0198(3) Uani d . 1
C C9 0.77968(17) 0.04790(15) 0.28115(15) 0.0197(3) Uani d . 1

loop_
_atom_site_aniso_label
_atom_site_aniso_U_11
_atom_site_aniso_U_22
_atom_site_aniso_U_33
_atom_site_aniso_U_12
_atom_site_aniso_U_13
_atom_site_aniso_U_23
Mn1 0.0135(2) 0.0170(2) 0.0179(2) 0.00113(10) 0.00392(14) -0.00134(10)
N1 0.0175(6) 0.0205(6) 0.0212(7) 0.0026(5) 0.0062(5) 0.0007(5)
N2 0.0231(7) 0.0231(7) 0.0246(7) 0.0007(5) 0.0121(6) 0.0059(5)
N3 0.0197(7) 0.0298(8) 0.0276(7) 0.0049(5) -0.0013(5) -0.0095(6)
N4 0.0215(7) 0.0200(7) 0.0344(8) -0.0008(5) 0.0069(6) -0.0030(6)
N5 0.0214(8) 0.0291(8) 0.0202(7) -0.0016(5) 0.0046(6) -0.0009(5)
C1 0.0153(7) 0.0191(7) 0.0193(7) -0.0004(5) 0.0043(5) -0.0035(6)
C2 0.0210(7) 0.0221(7) 0.0233(8) -0.0007(6) 0.0095(6) 0.0010(6)
C3 0.0234(8) 0.0202(7) 0.0289(8) 0.0028(6) 0.0078(6) 0.0035(6)
C4 0.0190(8) 0.0240(8) 0.0353(9) 0.0050(6) 0.0089(7) -0.0001(7)
C5 0.0198(8) 0.0258(8) 0.0314(8) -0.0009(6) 0.0129(6) -0.0022(6)
C6 0.0194(7) 0.0190(7) 0.0211(7) -0.0016(6) 0.0064(6) -0.0013(6)
C7 0.0216(8) 0.0226(7) 0.0230(8) 0.0026(6) 0.0060(6) 0.0028(6)
C8 0.0135(7) 0.0225(8) 0.0234(7) 0.0023(6) 0.0048(6) 0.0038(6)
C9 0.0234(8) 0.0194(8) 0.0179(8) 0.0039(6) 0.0082(6) 0.0012(6)

loop_
_atom_type_symbol
_atom_type_description
_atom_type_scat_dispersion_real
_atom_type_scat_dispersion_imag
_atom_type_scat_source
C C 0.0033 0.0016 'International Tables Vol C Tables 4.2.6.8 and 6.1.1.4'
H H 0.0000 0.0000 'International Tables Vol C Tables 4.2.6.8 and 6.1.1.4'
Mn Mn 0.3368 0.7283 'International Tables Vol C Tables 4.2.6.8 and 6.1.1.4'
N N 0.0061 0.0033 'International Tables Vol C Tables 4.2.6.8 and 6.1.1.4'

loop_
_geom_angle_atom_site_label_1
_geom_angle_atom_site_label_2
_geom_angle_atom_site_label_3
_geom_angle_site_symmetry_1
_geom_angle_site_symmetry_3
_geom_angle
_geom_angle_publ_flag
N5 Mn1 N5 4_666 2_655 180.0 no
N5 Mn1 N4 4_666 . 90.28(5) yes
N5 Mn1 N4 2_655 . 89.72(5) no
N5 Mn1 N4 4_666 3_766 89.72(5) no
N5 Mn1 N4 2_655 3_766 90.28(5) no
N4 Mn1 N4 . 3_766 180.0 no
N5 Mn1 N1 4_666 . 92.79(5) yes
N5 Mn1 N1 2_655 . 87.21(5) no
N4 Mn1 N1 . . 89.30(5) yes
N4 Mn1 N1 3_766 . 90.70(5) no
N5 Mn1 N1 4_666 3_766 87.21(5) no
N5 Mn1 N1 2_655 3_766 92.79(5) no
N4 Mn1 N1 . 3_766 90.70(5) no
N4 Mn1 N1 3_766 3_766 89.30(5) no
N1 Mn1 N1 . 3_766 180.0 no
C7 N1 C1 . . 104.98(12) no
C7 N1 Mn1 . . 125.01(11) no
C1 N1 Mn1 . . 129.07(10) no
C7 N2 C6 . . 107.41(13) no
C7 N2 H2B . . 126.3 no
C6 N2 H2B . . 126.3 no
C8 N3 C9 . . 119.33(13) yes
C8 N4 Mn1 . . 140.20(12) no
C9 N5 Mn1 . 2_645 153.52(12) no
C2 C1 N1 . . 130.83(13) no
C2 C1 C6 . . 119.99(13) no
N1 C1 C6 . . 109.17(13) no
C3 C2 C1 . . 117.64(13) no
C3 C2 H2A . . 121.2 no
C1 C2 H2A . . 121.2 no
C2 C3 C4 . . 121.56(14) no
C2 C3 H3A . . 119.2 no
C4 C3 H3A . . 119.2 no
C5 C4 C3 . . 121.55(14) no
C5 C4 H4A . . 119.2 no
C3 C4 H4A . . 119.2 no
C4 C5 C6 . . 116.58(14) no
C4 C5 H5A . . 121.7 no
C6 C5 H5A . . 121.7 no
N2 C6 C5 . . 132.15(14) no
N2 C6 C1 . . 105.15(13) no
C5 C6 C1 . . 122.67(14) no
N1 C7 N2 . . 113.28(14) no
N1 C7 H7A . . 123.4 no
N2 C7 H7A . . 123.4 no
N4 C8 N3 . . 174.47(15) yes
N5 C9 N3 . . 173.85(16) yes

loop_
_geom_bond_atom_site_label_1
_geom_bond_atom_site_label_2
_geom_bond_site_symmetry_2
_geom_bond_distance
_geom_bond_publ_flag
Mn1 N5 4_666 2.2199(15) y
Mn1 N5 2_655 2.2199(14) y
Mn1 N4 . 2.2369(14) y
Mn1 N4 3_766 2.2369(14) y
Mn1 N1 . 2.2598(12) y
Mn1 N1 3_766 2.2598(12) y
N1 C7 . 1.316(2) no
N1 C1 . 1.3993(19) no
N2 C7 . 1.347(2) no
N2 C6 . 1.384(2) no
N2 H2B . 0.8800 no
N3 C8 . 1.307(2) yes
N3 C9 . 1.310(2) yes
N4 C8 . 1.157(2) yes
N5 C9 . 1.156(2) yes
N5 Mn1 2_645 2.2199(14) no
C1 C2 . 1.393(2) no
C1 C6 . 1.403(2) no
C2 C3 . 1.385(2) no
C2 H2A . 0.9500 no
C3 C4 . 1.403(2) no
C3 H3A . 0.9500 no
C4 C5 . 1.379(2) no
C4 H4A . 0.9500 no
C5 C6 . 1.391(2) no
C5 H5A . 0.9500 no
C7 H7A . 0.9500 no

loop_
_geom_hbond_atom_site_label_D
_geom_hbond_atom_site_label_H
_geom_hbond_atom_site_label_A
_geom_hbond_site_symmetry_A
_geom_hbond_distance_DH
_geom_hbond_distance_HA
_geom_hbond_distance_DA
_geom_hbond_angle_DHA
N2 H2B N3 4_566 0.88 2.22 3.043(2) 155.2

loop_
_geom_torsion_atom_site_label_1
_geom_torsion_atom_site_label_2
_geom_torsion_atom_site_label_3
_geom_torsion_atom_site_label_4
_geom_torsion_site_symmetry_1
_geom_torsion
_geom_torsion_publ_flag
N5 Mn1 N1 C7 4_666 -58.33(13) no
N5 Mn1 N1 C7 2_655 121.67(13) no
N4 Mn1 N1 C7 . 31.91(13) no
N4 Mn1 N1 C7 3_766 -148.09(13) no
N5 Mn1 N1 C1 4_666 134.49(12) no
N5 Mn1 N1 C1 2_655 -45.51(12) no
N4 Mn1 N1 C1 . -135.26(12) no
N4 Mn1 N1 C1 3_766 44.74(12) no
N5 Mn1 N4 C8 4_666 -141.61(18) no
N5 Mn1 N4 C8 2_655 38.39(18) no
N1 Mn1 N4 C8 . 125.60(18) no
N1 Mn1 N4 C8 3_766 -54.40(18) no
C7 N1 C1 C2 . -178.88(16) no
Mn1 N1 C1 C2 . -9.7(2) no
C7 N1 C1 C6 . -0.23(16) no
Mn1 N1 C1 C6 . 168.93(10) no
N1 C1 C2 C3 . 177.32(15) no
C6 C1 C2 C3 . -1.2(2) no
C1 C2 C3 C4 . 0.4(2) no
C2 C3 C4 C5 . 0.3(2) no
C3 C4 C5 C6 . -0.2(2) no
C7 N2 C6 C5 . 177.05(17) no
C7 N2 C6 C1 . -0.87(17) no
C4 C5 C6 N2 . -178.21(16) no
C4 C5 C6 C1 . -0.6(2) no
C2 C1 C6 N2 . 179.51(13) no
N1 C1 C6 N2 . 0.68(16) no
C2 C1 C6 C5 . 1.3(2) no
N1 C1 C6 C5 . -177.48(14) no
C1 N1 C7 N2 . -0.35(18) no
Mn1 N1 C7 N2 . -170.08(10) no
C6 N2 C7 N1 . 0.80(19) no
